data_4063242
loop_
_publ_author_name
'Murray V. Baker'
'David H. Brown'
'Valerie J. Hesler'
'Brian W. Skelton'
'Allan H. White'

_publ_section_title
;
 Synthesis of a Bis(N-heterocyclic carbene)palladium Complex via
 Oxidative Addition of a C-C Bond in a Biimidazolium Ion
;
_journal_name_full Organometallics
_journal_page_first 250
_journal_page_last 252
_journal_paper_doi 10.1021/om0610546
_journal_volume 26
_journal_year 2007
_chemical_formula_moiety 'C40 H35 Br N4 P Pd, C24 H20 B, 1.80(C H2 Cl2)'
_chemical_formula_sum 'C65.8 H58.6 B Br Cl3.6 N4 P Pd'
_chemical_formula_weight 1261.08
_chemical_name_systematic ?
_space_group_crystal_system orthorhombic
_space_group_IT_number 43
_space_group_name_Hall 'F 2 -2d'
_space_group_name_H-M_alt 'F d d 2'
_atom_sites_solution_hydrogens geom
_atom_sites_solution_primary direct
_atom_sites_solution_secondary difmap
_audit_creation_date 2006-09-09T15:33:18-00:00
_audit_creation_method 'WinGX routine CIF_UPDATE'
_cell_angle_alpha 90
_cell_angle_beta 90
_cell_angle_gamma 90
_cell_formula_units_Z 16
_cell_length_a 38.434(2)
_cell_length_b 48.007(3)
_cell_length_c 12.7080(7)
_cell_measurement_reflns_used 6624
_cell_measurement_temperature 150(2)
_cell_measurement_theta_max 32.35
_cell_measurement_theta_min 2.29
_cell_volume 23448(2)
_computing_cell_refinement 'Siemens SAINT (Siemens, 1995)'
_computing_data_collection 'Siemens SMART (Siemens, 1995)'
_computing_data_reduction 'xtal ADDREF SORTRF'
_computing_molecular_graphics xtal
_computing_publication_material WinGX
_computing_structure_refinement 'SHELXL-97 (Sheldrick, 1997)'
_computing_structure_solution xtal
_diffrn_ambient_temperature 150(2)
_diffrn_measured_fraction_theta_full 0.970
_diffrn_measured_fraction_theta_max 0.970
_diffrn_measurement_device_type
;
Bruker SMART CCD diffractometer
;
_diffrn_measurement_method '\w scans'
_diffrn_radiation_monochromator graphite
_diffrn_radiation_type MoK\a
_diffrn_radiation_wavelength 0.71073
_diffrn_reflns_av_R_equivalents 0
_diffrn_reflns_av_unetI/netI 0.0337
_diffrn_reflns_limit_h_max 60
_diffrn_reflns_limit_h_min -60
_diffrn_reflns_limit_k_max 74
_diffrn_reflns_limit_k_min -74
_diffrn_reflns_limit_l_max 19
_diffrn_reflns_limit_l_min -19
_diffrn_reflns_number 22236
_diffrn_reflns_theta_full 33.9
_diffrn_reflns_theta_max 33.9
_diffrn_reflns_theta_min 1.36
_exptl_absorpt_coefficient_mu 1.237
_exptl_absorpt_correction_T_max 1
_exptl_absorpt_correction_T_min .91
_exptl_absorpt_correction_type multi-scan
_exptl_absorpt_process_details
;
 SADABS; Sheldrick, 1996
;
_exptl_crystal_colour colourless
_exptl_crystal_density_diffrn 1.429
_exptl_crystal_density_method 'not measured'
_exptl_crystal_description prism
_exptl_crystal_F_000 10298
_exptl_crystal_size_max .48
_exptl_crystal_size_mid .42
_exptl_crystal_size_min .36
_refine_diff_density_max 0.772
_refine_diff_density_min -0.6
_refine_diff_density_rms 0.09
_refine_ls_abs_structure_details 'Flack H D (1983), Acta Cryst. A39, 876-881'
_refine_ls_abs_structure_Flack -0.012(4)
_refine_ls_extinction_method none
_refine_ls_goodness_of_fit_ref 1.05
_refine_ls_hydrogen_treatment constr
_refine_ls_matrix_type full
_refine_ls_number_parameters 704
_refine_ls_number_reflns 22236
_refine_ls_number_restraints 1
_refine_ls_restrained_S_all 1.05
_refine_ls_R_factor_all 0.0499
_refine_ls_R_factor_gt 0.0367
_refine_ls_shift/su_max 0.045
_refine_ls_shift/su_mean 0.001
_refine_ls_structure_factor_coef Fsqd
_refine_ls_weighting_details 'calc w=1/[\s^2^(Fo^2^)+(0.0444P)^2^+46.6711P] where P=(Fo^2^+2Fc^2^)/3'
_refine_ls_weighting_scheme calc
_refine_ls_wR_factor_gt 0.084
_refine_ls_wR_factor_ref 0.0905
_reflns_number_gt 19090
_reflns_number_total 22236
_reflns_threshold_expression I>2sigma(I)
_cod_original_sg_symbol_Hall f_2_-2d
_cod_original_sg_symbol_H-M F_d_d_2
_cod_original_formula_sum 'C65.80 H58.60 B Br Cl3.60 N4 P Pd'
_cod_database_code 4063242

loop_
_space_group_symop_id
_space_group_symop_operation_xyz
1 'x, y, z'
2 '-x, -y, z'
3 '-x+1/4, y+1/4, z+1/4'
4 'x+3/4, -y+3/4, z+1/4'
5 'x, y+1/2, z+1/2'
6 '-x, -y+1/2, z+1/2'
7 '-x+1/4, y+3/4, z+3/4'
8 'x+3/4, -y+5/4, z+3/4'
9 'x+1/2, y, z+1/2'
10 '-x+1/2, -y, z+1/2'
11 '-x+3/4, y+1/4, z+3/4'
12 'x+5/4, -y+3/4, z+3/4'
13 'x+1/2, y+1/2, z'
14 '-x+1/2, -y+1/2, z'
15 '-x+3/4, y+3/4, z+1/4'
16 'x+5/4, -y+5/4, z+1/4'

loop_
_atom_site_label
_atom_site_type_symbol
_atom_site_fract_x
_atom_site_fract_y
_atom_site_fract_z
_atom_site_U_iso_or_equiv
_atom_site_adp_type
_atom_site_occupancy
_atom_site_symmetry_multiplicity
_atom_site_calc_flag
_atom_site_refinement_flags
Pd Pd 0.504357(4) 0.126213(3) 0.500010(13) 0.01707(3) Uani 1 1 d .
Br Br 0.563477(5) 0.145762(5) 0.49045(2) 0.02669(5) Uani 1 1 d .
C11 C 0.43247(5) 0.13900(4) 0.2451(2) 0.0208(4) Uani 1 1 d .
C12 C 0.44931(5) 0.16485(5) 0.2410(2) 0.0216(4) Uani 1 1 d .
C13 C 0.43387(7) 0.18658(5) 0.18476(19) 0.0256(5) Uani 1 1 d .
H13 H 0.4453 0.2041 0.1817 0.031 Uiso 1 1 calc R
C14 C 0.40240(7) 0.18320(6) 0.1335(2) 0.0306(5) Uani 1 1 d .
H14 H 0.3925 0.1982 0.0949 0.037 Uiso 1 1 calc R
C15 C 0.38550(7) 0.15777(6) 0.1389(2) 0.0300(5) Uani 1 1 d .
H15 H 0.3636 0.1553 0.1053 0.036 Uiso 1 1 calc R
C16 C 0.40062(6) 0.13584(5) 0.1935(2) 0.0257(5) Uani 1 1 d .
H16 H 0.3891 0.1184 0.1959 0.031 Uiso 1 1 calc R
C1 C 0.44769(6) 0.11366(5) 0.29961(18) 0.0219(4) Uani 1 1 d .
H1A H 0.4417 0.0968 0.2583 0.026 Uiso 1 1 calc R
H1B H 0.4734 0.1154 0.3003 0.026 Uiso 1 1 calc R
N21 N 0.43540(5) 0.10987(4) 0.40817(16) 0.0196(4) Uani 1 1 d .
C22 C 0.45473(5) 0.11404(4) 0.4949(2) 0.0184(3) Uani 1 1 d .
N23 N 0.43394(5) 0.10880(4) 0.57717(16) 0.0199(4) Uani 1 1 d .
C24 C 0.40137(6) 0.10028(5) 0.5419(2) 0.0245(5) Uani 1 1 d .
H24 H 0.3822 0.095 0.5845 0.029 Uiso 1 1 calc R
C25 C 0.40221(6) 0.10094(5) 0.4370(2) 0.0245(5) Uani 1 1 d .
H25 H 0.3837 0.0962 0.3907 0.029 Uiso 1 1 calc R
C2 C 0.44329(6) 0.11337(5) 0.68809(18) 0.0203(4) Uani 1 1 d .
H2A H 0.4688 0.1156 0.6939 0.024 Uiso 1 1 calc R
H2B H 0.4365 0.0968 0.7299 0.024 Uiso 1 1 calc R
C31 C 0.44027(6) 0.16575(5) 0.73188(18) 0.0211(4) Uani 1 1 d .
C32 C 0.42567(6) 0.13891(4) 0.73290(18) 0.0201(4) Uani 1 1 d .
C33 C 0.39305(6) 0.13502(5) 0.77910(19) 0.0242(4) Uani 1 1 d .
H33 H 0.3831 0.1169 0.7802 0.029 Uiso 1 1 calc R
C34 C 0.37495(7) 0.15712(6) 0.8234(2) 0.0308(5) Uani 1 1 d .
H34 H 0.3527 0.1541 0.8542 0.037 Uiso 1 1 calc R
C35 C 0.38938(8) 0.18354(6) 0.8226(2) 0.0325(6) Uani 1 1 d .
H35 H 0.3772 0.1988 0.8528 0.039 Uiso 1 1 calc R
C36 C 0.42175(7) 0.18764(5) 0.7774(2) 0.0288(5) Uani 1 1 d .
H36 H 0.4316 0.2058 0.7775 0.035 Uiso 1 1 calc R
C3 C 0.47553(6) 0.17229(5) 0.68417(19) 0.0221(4) Uani 1 1 d .
H3A H 0.4865 0.1876 0.7246 0.027 Uiso 1 1 calc R
H3B H 0.4907 0.1557 0.6902 0.027 Uiso 1 1 calc R
N41 N 0.47316(5) 0.18054(4) 0.57256(16) 0.0192(3) Uani 1 1 d .
C42 C 0.48417(5) 0.16502(4) 0.4903(2) 0.0191(4) Uani 1 1 d .
N43 N 0.47769(5) 0.18013(4) 0.40456(15) 0.0195(3) Uani 1 1 d .
C44 C 0.46268(6) 0.20545(5) 0.43142(19) 0.0207(4) Uani 1 1 d .
H44 H 0.4559 0.2198 0.3844 0.025 Uiso 1 1 calc R
C45 C 0.45966(6) 0.20569(5) 0.5363(2) 0.0224(4) Uani 1 1 d .
H45 H 0.4501 0.2202 0.5781 0.027 Uiso 1 1 calc R
C4 C 0.48351(6) 0.17084(5) 0.29578(19) 0.0221(4) Uani 1 1 d .
H4A H 0.498 0.1538 0.2961 0.027 Uiso 1 1 calc R
H4B H 0.4963 0.1854 0.2566 0.027 Uiso 1 1 calc R
P1 P 0.525130(14) 0.080826(12) 0.52292(4) 0.01830(10) Uani 1 1 d .
C111 C 0.49306(6) 0.05643(5) 0.57649(19) 0.0219(4) Uani 1 1 d .
C112 C 0.49407(7) 0.04677(6) 0.6787(2) 0.0304(5) Uani 1 1 d .
H112 H 0.5127 0.0519 0.7237 0.036 Uiso 1 1 calc R
C113 C 0.46781(8) 0.02947(6) 0.7161(3) 0.0397(7) Uani 1 1 d .
H113 H 0.4687 0.0229 0.7866 0.048 Uiso 1 1 calc R
C114 C 0.44057(8) 0.02175(6) 0.6521(3) 0.0412(7) Uani 1 1 d .
H114 H 0.4227 0.01 0.6782 0.049 Uiso 1 1 calc R
C115 C 0.43942(7) 0.03138(6) 0.5488(3) 0.0368(6) Uani 1 1 d .
H115 H 0.4207 0.0262 0.5041 0.044 Uiso 1 1 calc R
C116 C 0.46552(6) 0.04847(5) 0.5115(2) 0.0293(5) Uani 1 1 d .
H116 H 0.4647 0.0549 0.4408 0.035 Uiso 1 1 calc R
C121 C 0.53773(6) 0.06354(6) 0.4020(2) 0.0273(5) Uani 1 1 d .
C122 C 0.54115(7) 0.07853(8) 0.3095(2) 0.0366(6) Uani 1 1 d .
H122 H 0.5384 0.0982 0.3096 0.044 Uiso 1 1 calc R
C123 C 0.54867(9) 0.06439(10) 0.2154(3) 0.0565(10) Uani 1 1 d .
H123 H 0.5499 0.0744 0.151 0.068 Uiso 1 1 calc R
C124 C 0.55436(11) 0.03546(11) 0.2169(3) 0.0663(12) Uani 1 1 d .
H124 H 0.5602 0.026 0.1536 0.08 Uiso 1 1 calc R
C125 C 0.55156(11) 0.02086(9) 0.3087(3) 0.0617(11) Uani 1 1 d .
H125 H 0.5558 0.0014 0.3093 0.074 Uiso 1 1 calc R
C126 C 0.54252(9) 0.03437(7) 0.4007(3) 0.0406(7) Uani 1 1 d .
H126 H 0.5395 0.024 0.4636 0.049 Uiso 1 1 calc R
C131 C 0.56219(6) 0.07924(5) 0.61134(18) 0.0211(4) Uani 1 1 d .
C132 C 0.59122(6) 0.06256(6) 0.5927(2) 0.0284(5) Uani 1 1 d .
H132 H 0.5915 0.0504 0.5338 0.034 Uiso 1 1 calc R
C133 C 0.61975(7) 0.06365(6) 0.6598(2) 0.0358(6) Uani 1 1 d .
H133 H 0.6396 0.0525 0.6454 0.043 Uiso 1 1 calc R
C134 C 0.61947(7) 0.08079(6) 0.7470(3) 0.0352(5) Uani 1 1 d .
H134 H 0.6389 0.0813 0.7933 0.042 Uiso 1 1 calc R
C135 C 0.59044(7) 0.09739(6) 0.7668(2) 0.0330(6) Uani 1 1 d .
H135 H 0.5901 0.1093 0.8265 0.04 Uiso 1 1 calc R
C136 C 0.56211(6) 0.09659(5) 0.6997(2) 0.0271(5) Uani 1 1 d .
H136 H 0.5424 0.1079 0.7139 0.033 Uiso 1 1 calc R
B2 B 0.55506(6) 0.19048(5) 0.01576(19) 0.0174(4) Uani 1 1 d .
C211 C 0.58901(6) 0.18073(4) 0.08582(17) 0.0181(4) Uani 1 1 d .
C212 C 0.62312(6) 0.19038(5) 0.06999(19) 0.0211(4) Uani 1 1 d .
H212 H 0.6276 0.2024 0.0123 0.025 Uiso 1 1 calc R
C213 C 0.65070(6) 0.18290(5) 0.1361(2) 0.0254(5) Uani 1 1 d .
H213 H 0.6733 0.1902 0.1235 0.031 Uiso 1 1 calc R
C214 C 0.64523(6) 0.16488(5) 0.22003(19) 0.0270(5) Uani 1 1 d .
H214 H 0.664 0.1595 0.2643 0.032 Uiso 1 1 calc R
C215 C 0.61174(6) 0.15491(5) 0.2380(2) 0.0262(4) Uani 1 1 d .
H215 H 0.6074 0.1427 0.2954 0.031 Uiso 1 1 calc R
C216 C 0.58458(6) 0.16279(5) 0.17217(19) 0.0232(4) Uani 1 1 d .
H216 H 0.562 0.1557 0.1862 0.028 Uiso 1 1 calc R
C221 C 0.53371(6) 0.21473(4) 0.08191(18) 0.0188(4) Uani 1 1 d .
C222 C 0.54149(6) 0.22227(5) 0.18564(18) 0.0207(4) Uani 1 1 d .
H222 H 0.5613 0.2142 0.2183 0.025 Uiso 1 1 calc R
C223 C 0.52134(6) 0.24110(4) 0.2433(2) 0.0226(4) Uani 1 1 d .
H223 H 0.5275 0.2455 0.3138 0.027 Uiso 1 1 calc R
C224 C 0.49238(6) 0.25340(5) 0.1980(2) 0.0245(5) Uani 1 1 d .
H224 H 0.4781 0.2657 0.2376 0.029 Uiso 1 1 calc R
C225 C 0.48457(6) 0.24746(5) 0.0935(2) 0.0241(4) Uani 1 1 d .
H225 H 0.4652 0.2562 0.0606 0.029 Uiso 1 1 calc R
C226 C 0.50501(6) 0.22876(5) 0.03705(19) 0.0210(4) Uani 1 1 d .
H226 H 0.4994 0.2253 -0.0346 0.025 Uiso 1 1 calc R
C231 C 0.53008(5) 0.16303(4) -0.0043(2) 0.0197(4) Uani 1 1 d .
C232 C 0.49357(6) 0.16331(5) -0.0068(2) 0.0238(4) Uani 1 1 d .
H232 H 0.482 0.1805 0.0058 0.029 Uiso 1 1 calc R
C233 C 0.47336(6) 0.13972(5) -0.0269(2) 0.0291(5) Uani 1 1 d .
H233 H 0.4487 0.1411 -0.0271 0.035 Uiso 1 1 calc R
C234 C 0.48937(7) 0.11427(6) -0.0464(2) 0.0304(5) Uani 1 1 d .
H234 H 0.4759 0.0981 -0.0608 0.037 Uiso 1 1 calc R
C235 C 0.52540(7) 0.11282(5) -0.0444(2) 0.0311(5) Uani 1 1 d .
H235 H 0.5368 0.0955 -0.0566 0.037 Uiso 1 1 calc R
C236 C 0.54496(6) 0.13671(5) -0.0246(2) 0.0271(5) Uani 1 1 d .
H236 H 0.5696 0.1352 -0.0249 0.033 Uiso 1 1 calc R
C241 C 0.56821(5) 0.20337(5) -0.09712(17) 0.0185(4) Uani 1 1 d .
C242 C 0.58328(6) 0.23020(5) -0.10185(18) 0.0213(4) Uani 1 1 d .
H242 H 0.584 0.2411 -0.0396 0.026 Uiso 1 1 calc R
C243 C 0.59708(6) 0.24124(5) -0.1940(2) 0.0258(5) Uani 1 1 d .
H243 H 0.6072 0.2593 -0.1935 0.031 Uiso 1 1 calc R
C244 C 0.59609(6) 0.22603(6) -0.28648(19) 0.0274(5) Uani 1 1 d .
H244 H 0.6054 0.2335 -0.3496 0.033 Uiso 1 1 calc R
C245 C 0.58131(7) 0.19977(6) -0.28582(19) 0.0277(5) Uani 1 1 d .
H245 H 0.5805 0.1891 -0.3488 0.033 Uiso 1 1 calc R
C246 C 0.56755(6) 0.18884(5) -0.19294(19) 0.0229(4) Uani 1 1 d .
H246 H 0.5573 0.1708 -0.1946 0.027 Uiso 1 1 calc R
Cl11 Cl 0.64906(3) 0.202525(19) 0.47374(8) 0.0625(3) Uani 1 1 d .
Cl12 Cl 0.60074(2) 0.246872(15) 0.42104(6) 0.03991(16) Uani 1 1 d .
C01 C 0.61260(10) 0.21187(6) 0.3987(3) 0.0479(8) Uani 1 1 d .
H01A H 0.5928 0.1996 0.4171 0.057 Uiso 1 1 calc R
H01B H 0.6179 0.2092 0.3231 0.057 Uiso 1 1 calc R
Cl21 Cl 0.60282(6) 0.00700(3) 0.90054(15) 0.0988(8) Uani 0.801(3) 1 d P
Cl22 Cl 0.53295(5) 0.02844(4) 0.93792(11) 0.0860(6) Uani 0.801(3) 1 d P
C02 C 0.57390(15) 0.03370(10) 0.8894(4) 0.0576(13) Uani 0.801(3) 1 d P
H02A H 0.5718 0.0385 0.8139 0.069 Uiso 0.801(3) 1 calc PR
H02B H 0.5839 0.0501 0.9255 0.069 Uiso 0.801(3) 1 calc PR

loop_
_atom_site_aniso_label
_atom_site_aniso_U_11
_atom_site_aniso_U_22
_atom_site_aniso_U_33
_atom_site_aniso_U_23
_atom_site_aniso_U_13
_atom_site_aniso_U_12
Pd 0.01316(6) 0.01613(6) 0.02193(7) 0.00066(6) 0.00048(6) -0.00126(5)
Br 0.01547(9) 0.02658(10) 0.03802(13) 0.00135(10) 0.00265(9) -0.00458(7)
C11 0.0205(9) 0.0232(9) 0.0188(9) -0.0029(9) -0.0012(8) -0.0026(7)
C12 0.0211(9) 0.0234(9) 0.0203(9) -0.0014(9) 0.0020(9) -0.0036(7)
C13 0.0321(12) 0.0235(11) 0.0213(11) 0.0000(9) 0.0017(9) -0.0027(9)
C14 0.0346(13) 0.0299(13) 0.0271(12) -0.0002(10) -0.0035(10) 0.0045(10)
C15 0.0259(11) 0.0344(13) 0.0298(12) -0.0016(10) -0.0083(10) 0.0010(10)
C16 0.0229(11) 0.0277(12) 0.0265(12) -0.0046(9) -0.0019(9) -0.0037(9)
C1 0.0214(10) 0.0211(10) 0.0232(11) -0.0037(8) -0.0003(8) -0.0028(8)
N21 0.0147(8) 0.0193(9) 0.0249(9) -0.0009(7) 0.0014(6) -0.0028(6)
C22 0.0163(8) 0.0152(8) 0.0236(9) 0.0007(8) 0.0005(8) 0.0022(6)
N23 0.0178(8) 0.0175(9) 0.0244(9) -0.0006(7) 0.0033(7) -0.0013(6)
C24 0.0150(9) 0.0241(11) 0.0344(12) -0.0023(9) 0.0031(8) -0.0036(8)
C25 0.0163(10) 0.0250(11) 0.0323(12) -0.0039(9) 0.0007(8) -0.0059(8)
C2 0.0199(10) 0.0188(10) 0.0222(10) 0.0031(8) 0.0023(8) 0.0003(7)
C31 0.0222(9) 0.0219(9) 0.0191(10) 0.0008(8) -0.0023(8) -0.0019(7)
C32 0.0211(9) 0.0187(9) 0.0204(10) 0.0009(8) -0.0010(8) -0.0002(7)
C33 0.0248(11) 0.0226(10) 0.0253(11) 0.0002(8) 0.0035(8) -0.0008(8)
C34 0.0292(12) 0.0291(12) 0.0341(14) -0.0029(10) 0.0096(10) 0.0004(10)
C35 0.0378(14) 0.0259(12) 0.0339(14) -0.0045(10) 0.0090(11) 0.0029(10)
C36 0.0366(13) 0.0212(11) 0.0285(12) -0.0028(9) 0.0046(10) -0.0044(9)
C3 0.0238(10) 0.0200(10) 0.0225(10) 0.0000(8) -0.0046(8) -0.0040(8)
N41 0.0186(8) 0.0166(8) 0.0225(9) 0.0012(7) -0.0010(7) -0.0037(6)
C42 0.0138(7) 0.0187(8) 0.0250(10) 0.0001(9) 0.0002(8) -0.0043(6)
N43 0.0181(8) 0.0175(8) 0.0230(9) 0.0010(7) -0.0013(7) -0.0031(6)
C44 0.0197(10) 0.0159(9) 0.0266(11) 0.0019(8) -0.0038(8) -0.0027(7)
C45 0.0233(10) 0.0157(9) 0.0283(11) -0.0023(8) -0.0030(8) -0.0022(8)
C4 0.0201(10) 0.0223(10) 0.0241(11) -0.0018(8) 0.0012(8) -0.0058(8)
P1 0.0161(2) 0.0179(2) 0.0209(3) -0.00120(19) 0.00068(18) 0.00094(18)
C111 0.0186(9) 0.0166(9) 0.0305(12) 0.0003(8) 0.0024(8) 0.0025(7)
C112 0.0285(12) 0.0298(12) 0.0329(13) 0.0048(10) 0.0034(10) -0.0019(10)
C113 0.0375(15) 0.0356(14) 0.0459(17) 0.0117(12) 0.0136(12) -0.0031(11)
C114 0.0333(14) 0.0256(13) 0.065(2) 0.0046(13) 0.0163(14) -0.0027(10)
C115 0.0236(11) 0.0247(12) 0.0620(19) -0.0024(12) -0.0001(12) -0.0048(9)
C116 0.0259(10) 0.0211(10) 0.0407(15) 0.0007(10) -0.0053(10) -0.0022(8)
C121 0.0225(11) 0.0349(13) 0.0245(12) -0.0079(10) -0.0002(9) 0.0010(9)
C122 0.0251(12) 0.0592(19) 0.0254(13) -0.0019(12) 0.0016(10) -0.0038(12)
C123 0.0393(17) 0.104(3) 0.0262(15) -0.0048(17) 0.0035(12) -0.0147(19)
C124 0.057(2) 0.091(3) 0.051(2) -0.043(2) 0.0049(18) 0.000(2)
C125 0.067(3) 0.063(2) 0.056(2) -0.037(2) 0.0008(19) 0.012(2)
C126 0.0433(16) 0.0365(15) 0.0421(17) -0.0139(13) 0.0013(13) 0.0072(12)
C131 0.0189(9) 0.0226(10) 0.0218(10) 0.0018(8) 0.0011(8) 0.0016(7)
C132 0.0219(11) 0.0335(13) 0.0298(12) -0.0049(10) -0.0011(9) 0.0056(9)
C133 0.0269(12) 0.0421(15) 0.0384(15) -0.0063(12) -0.0066(11) 0.0115(11)
C134 0.0253(11) 0.0440(14) 0.0363(13) -0.0016(13) -0.0109(12) -0.0001(10)
C135 0.0307(12) 0.0378(13) 0.0304(14) -0.0092(11) -0.0032(10) -0.0016(10)
C136 0.0243(11) 0.0273(11) 0.0296(12) -0.0053(9) 0.0002(9) 0.0026(9)
B2 0.0168(9) 0.0170(9) 0.0186(11) -0.0007(8) 0.0018(8) 0.0026(7)
C211 0.0184(9) 0.0176(9) 0.0183(9) -0.0032(7) 0.0005(7) 0.0034(7)
C212 0.0211(10) 0.0189(10) 0.0233(10) 0.0003(8) 0.0000(8) 0.0016(7)
C213 0.0196(10) 0.0258(11) 0.0309(12) -0.0047(9) -0.0033(9) 0.0036(8)
C214 0.0252(11) 0.0321(12) 0.0238(11) -0.0033(9) -0.0052(8) 0.0110(9)
C215 0.0277(10) 0.0313(11) 0.0195(10) 0.0024(9) 0.0019(9) 0.0106(8)
C216 0.0234(10) 0.0224(10) 0.0237(11) 0.0015(8) 0.0003(8) 0.0050(8)
C221 0.0179(9) 0.0158(9) 0.0228(10) 0.0003(8) 0.0025(7) 0.0005(7)
C222 0.0193(9) 0.0207(10) 0.0220(10) -0.0002(8) 0.0003(8) 0.0020(7)
C223 0.0243(9) 0.0202(9) 0.0235(10) -0.0026(9) 0.0056(9) -0.0010(7)
C224 0.0209(10) 0.0187(10) 0.0338(13) -0.0036(9) 0.0080(9) 0.0003(8)
C225 0.0170(9) 0.0209(10) 0.0343(13) 0.0005(9) 0.0021(9) 0.0026(8)
C226 0.0186(9) 0.0203(10) 0.0243(10) 0.0005(8) -0.0002(8) 0.0023(7)
C231 0.0206(9) 0.0183(8) 0.0202(9) 0.0014(8) -0.0013(9) -0.0004(7)
C232 0.0190(8) 0.0246(9) 0.0278(11) 0.0004(10) 0.0008(9) 0.0003(7)
C233 0.0221(10) 0.0328(12) 0.0324(13) -0.0035(10) 0.0003(9) -0.0038(9)
C234 0.0309(12) 0.0259(12) 0.0345(13) -0.0034(10) 0.0002(10) -0.0103(10)
C235 0.0312(12) 0.0219(11) 0.0403(14) -0.0037(10) 0.0010(11) -0.0003(9)
C236 0.0225(10) 0.0213(10) 0.0375(14) -0.0041(9) -0.0005(9) -0.0015(8)
C241 0.0162(9) 0.0214(10) 0.0180(9) 0.0000(7) -0.0007(7) 0.0039(7)
C242 0.0225(10) 0.0210(10) 0.0203(10) -0.0017(8) -0.0006(8) 0.0003(8)
C243 0.0224(10) 0.0252(11) 0.0298(12) 0.0065(9) 0.0009(9) 0.0010(8)
C244 0.0223(10) 0.0394(13) 0.0206(10) 0.0070(9) 0.0046(8) 0.0074(9)
C245 0.0279(11) 0.0359(13) 0.0193(10) -0.0021(9) 0.0006(8) 0.0101(10)
C246 0.0229(10) 0.0234(11) 0.0224(11) -0.0033(8) -0.0024(8) 0.0046(8)
Cl11 0.0832(7) 0.0442(4) 0.0600(6) -0.0113(4) -0.0283(5) 0.0276(4)
Cl12 0.0533(4) 0.0299(3) 0.0365(3) 0.0027(3) -0.0008(3) 0.0076(3)
C01 0.061(2) 0.0290(14) 0.054(2) -0.0061(14) -0.0158(16) 0.0047(14)
Cl21 0.1602(19) 0.0512(8) 0.0849(12) -0.0154(7) -0.0613(12) 0.0277(9)
Cl22 0.1255(15) 0.0875(11) 0.0449(7) 0.0003(7) -0.0113(8) -0.0406(10)
C02 0.079(4) 0.048(3) 0.046(3) -0.004(2) -0.021(2) -0.005(2)

loop_
_atom_type_symbol
_atom_type_description
_atom_type_scat_dispersion_real
_atom_type_scat_dispersion_imag
_atom_type_scat_source
C C 0.0033 0.0016 'International Tables Vol C Tables 4.2.6.8 and 6.1.1.4'
H H 0 0 'International Tables Vol C Tables 4.2.6.8 and 6.1.1.4'
B B 0.0013 0.0007 'International Tables Vol C Tables 4.2.6.8 and 6.1.1.4'
Br Br -0.2901 2.4595 'International Tables Vol C Tables 4.2.6.8 and 6.1.1.4'
Cl Cl 0.1484 0.1585 'International Tables Vol C Tables 4.2.6.8 and 6.1.1.4'
N N 0.0061 0.0033 'International Tables Vol C Tables 4.2.6.8 and 6.1.1.4'
P P 0.1023 0.0942 'International Tables Vol C Tables 4.2.6.8 and 6.1.1.4'
Pd Pd -0.9988 1.0072 'International Tables Vol C Tables 4.2.6.8 and 6.1.1.4'

loop_
_geom_angle_atom_site_label_1
_geom_angle_atom_site_label_2
_geom_angle_atom_site_label_3
_geom_angle
C22 Pd C42 84.33(8)
C22 Pd P1 93.29(6)
C42 Pd P1 175.59(7)
C22 Pd Br 172.85(6)
C42 Pd Br 89.99(5)
P1 Pd Br 92.651(16)
C16 C11 C12 118.9(2)
C16 C11 C1 117.7(2)
C12 C11 C1 123.3(2)
C13 C12 C11 119.0(2)
C13 C12 C4 117.5(2)
C11 C12 C4 123.5(2)
C14 C13 C12 121.7(2)
C14 C13 H13 119.2
C12 C13 H13 119.2
C13 C14 C15 119.3(2)
C13 C14 H14 120.3
C15 C14 H14 120.3
C14 C15 C16 119.8(2)
C14 C15 H15 120.1
C16 C15 H15 120.1
C15 C16 C11 121.3(2)
C15 C16 H16 119.4
C11 C16 H16 119.4
N21 C1 C11 113.86(19)
N21 C1 H1A 108.8
C11 C1 H1A 108.8
N21 C1 H1B 108.8
C11 C1 H1B 108.8
H1A C1 H1B 107.7
C22 N21 C25 109.6(2)
C22 N21 C1 125.01(18)
C25 N21 C1 125.4(2)
N23 C22 N21 106.40(17)
N23 C22 Pd 126.86(18)
N21 C22 Pd 126.74(17)
C22 N23 C24 109.9(2)
C22 N23 C2 125.03(19)
C24 N23 C2 124.9(2)
C25 C24 N23 107.1(2)
C25 C24 H24 126.5
N23 C24 H24 126.5
C24 C25 N21 107.0(2)
C24 C25 H25 126.5
N21 C25 H25 126.5
N23 C2 C32 111.86(18)
N23 C2 H2A 109.2
C32 C2 H2A 109.2
N23 C2 H2B 109.2
C32 C2 H2B 109.2
H2A C2 H2B 107.9
C36 C31 C32 118.9(2)
C36 C31 C3 117.8(2)
C32 C31 C3 123.4(2)
C33 C32 C31 119.0(2)
C33 C32 C2 116.86(19)
C31 C32 C2 124.1(2)
C34 C33 C32 121.2(2)
C34 C33 H33 119.4
C32 C33 H33 119.4
C35 C34 C33 119.8(2)
C35 C34 H34 120.1
C33 C34 H34 120.1
C36 C35 C34 119.6(2)
C36 C35 H35 120.2
C34 C35 H35 120.2
C35 C36 C31 121.6(2)
C35 C36 H36 119.2
C31 C36 H36 119.2
N41 C3 C31 112.62(19)
N41 C3 H3A 109.1
C31 C3 H3A 109.1
N41 C3 H3B 109.1
C31 C3 H3B 109.1
H3A C3 H3B 107.8
C42 N41 C45 109.8(2)
C42 N41 C3 125.2(2)
C45 N41 C3 125.0(2)
N43 C42 N41 105.88(18)
N43 C42 Pd 128.56(18)
N41 C42 Pd 125.52(18)
C42 N43 C44 110.69(19)
C42 N43 C4 125.1(2)
C44 N43 C4 124.1(2)
C45 C44 N43 106.8(2)
C45 C44 H44 126.6
N43 C44 H44 126.6
C44 C45 N41 106.8(2)
C44 C45 H45 126.6
N41 C45 H45 126.6
N43 C4 C12 110.97(19)
N43 C4 H4A 109.4
C12 C4 H4A 109.4
N43 C4 H4B 109.4
C12 C4 H4B 109.4
H4A C4 H4B 108
C121 P1 C131 107.22(11)
C121 P1 C111 101.67(11)
C131 P1 C111 105.74(11)
C121 P1 Pd 114.34(9)
C131 P1 Pd 112.57(8)
C111 P1 Pd 114.35(7)
C112 C111 C116 119.1(2)
C112 C111 P1 123.09(19)
C116 C111 P1 117.72(19)
C111 C112 C113 120.1(3)
C111 C112 H112 119.9
C113 C112 H112 119.9
C114 C113 C112 120.7(3)
C114 C113 H113 119.6
C112 C113 H113 119.6
C113 C114 C115 119.5(3)
C113 C114 H114 120.3
C115 C114 H114 120.3
C116 C115 C114 119.9(3)
C116 C115 H115 120.1
C114 C115 H115 120.1
C115 C116 C111 120.7(3)
C115 C116 H116 119.7
C111 C116 H116 119.7
C122 C121 C126 119.5(3)
C122 C121 P1 120.5(2)
C126 C121 P1 119.9(2)
C121 C122 C123 119.4(3)
C121 C122 H122 120.3
C123 C122 H122 120.3
C122 C123 C124 119.9(3)
C122 C123 H123 120
C124 C123 H123 120
C125 C124 C123 120.4(3)
C125 C124 H124 119.8
C123 C124 H124 119.8
C124 C125 C126 120.1(4)
C124 C125 H125 119.9
C126 C125 H125 119.9
C125 C126 C121 120.6(4)
C125 C126 H126 119.7
C121 C126 H126 119.7
C132 C131 C136 118.7(2)
C132 C131 P1 123.14(19)
C136 C131 P1 118.07(17)
C133 C132 C131 120.4(2)
C133 C132 H132 119.8
C131 C132 H132 119.8
C134 C133 C132 120.6(2)
C134 C133 H133 119.7
C132 C133 H133 119.7
C133 C134 C135 119.4(2)
C133 C134 H134 120.3
C135 C134 H134 120.3
C136 C135 C134 120.3(3)
C136 C135 H135 119.9
C134 C135 H135 119.9
C135 C136 C131 120.6(2)
C135 C136 H136 119.7
C131 C136 H136 119.7
C241 B2 C211 109.59(17)
C241 B2 C231 110.20(18)
C211 B2 C231 108.50(17)
C241 B2 C221 109.35(17)
C211 B2 C221 108.55(17)
C231 B2 C221 110.62(17)
C212 C211 C216 115.3(2)
C212 C211 B2 124.61(19)
C216 C211 B2 120.01(19)
C213 C212 C211 122.4(2)
C213 C212 H212 118.8
C211 C212 H212 118.8
C214 C213 C212 120.4(2)
C214 C213 H213 119.8
C212 C213 H213 119.8
C213 C214 C215 118.7(2)
C213 C214 H214 120.7
C215 C214 H214 120.7
C216 C215 C214 120.1(2)
C216 C215 H215 119.9
C214 C215 H215 119.9
C215 C216 C211 123.1(2)
C215 C216 H216 118.5
C211 C216 H216 118.5
C222 C221 C226 115.1(2)
C222 C221 B2 123.71(19)
C226 C221 B2 121.2(2)
C223 C222 C221 122.9(2)
C223 C222 H222 118.6
C221 C222 H222 118.6
C224 C223 C222 120.2(2)
C224 C223 H223 119.9
C222 C223 H223 119.9
C223 C224 C225 118.9(2)
C223 C224 H224 120.6
C225 C224 H224 120.6
C224 C225 C226 120.2(2)
C224 C225 H225 119.9
C226 C225 H225 119.9
C225 C226 C221 122.7(2)
C225 C226 H226 118.7
C221 C226 H226 118.7
C232 C231 C236 114.18(19)
C232 C231 B2 125.27(18)
C236 C231 B2 120.51(18)
C233 C232 C231 123.5(2)
C233 C232 H232 118.2
C231 C232 H232 118.2
C234 C233 C232 119.9(2)
C234 C233 H233 120
C232 C233 H233 120
C235 C234 C233 118.9(2)
C235 C234 H234 120.6
C233 C234 H234 120.6
C234 C235 C236 120.0(2)
C234 C235 H235 120
C236 C235 H235 120
C235 C236 C231 123.5(2)
C235 C236 H236 118.3
C231 C236 H236 118.3
C246 C241 C242 115.1(2)
C246 C241 B2 124.4(2)
C242 C241 B2 120.46(19)
C243 C242 C241 122.6(2)
C243 C242 H242 118.7
C241 C242 H242 118.7
C244 C243 C242 120.2(2)
C244 C243 H243 119.9
C242 C243 H243 119.9
C245 C244 C243 119.1(2)
C245 C244 H244 120.4
C243 C244 H244 120.4
C244 C245 C246 120.2(2)
C244 C245 H245 119.9
C246 C245 H245 119.9
C245 C246 C241 122.7(2)
C245 C246 H246 118.7
C241 C246 H246 118.7
Cl11 C01 Cl12 111.26(18)
Cl11 C01 H01A 109.4
Cl12 C01 H01A 109.4
Cl11 C01 H01B 109.4
Cl12 C01 H01B 109.4
H01A C01 H01B 108
Cl21 C02 Cl22 117.4(3)
Cl21 C02 H02A 107.9
Cl22 C02 H02A 108
Cl21 C02 H02B 107.9
Cl22 C02 H02B 108
H02A C02 H02B 107.2

loop_
_geom_bond_atom_site_label_1
_geom_bond_atom_site_label_2
_geom_bond_distance
Pd C22 1.9960(19)
Pd C42 2.022(2)
Pd P1 2.3387(6)
Pd Br 2.4614(3)
C11 C16 1.397(3)
C11 C12 1.401(3)
C11 C1 1.517(3)
C12 C13 1.397(3)
C12 C4 1.515(3)
C13 C14 1.383(4)
C13 H13 0.95
C14 C15 1.385(4)
C14 H14 0.95
C15 C16 1.388(4)
C15 H15 0.95
C16 H16 0.95
C1 N21 1.470(3)
C1 H1A 0.99
C1 H1B 0.99
N21 C22 1.345(3)
N21 C25 1.395(3)
C22 N23 1.339(3)
N23 C24 1.391(3)
N23 C2 1.471(3)
C24 C25 1.334(3)
C24 H24 0.95
C25 H25 0.95
C2 C32 1.512(3)
C2 H2A 0.99
C2 H2B 0.99
C31 C36 1.395(3)
C31 C32 1.405(3)
C31 C3 1.517(3)
C32 C33 1.397(3)
C33 C34 1.388(4)
C33 H33 0.95
C34 C35 1.385(4)
C34 H34 0.95
C35 C36 1.384(4)
C35 H35 0.95
C36 H36 0.95
C3 N41 1.475(3)
C3 H3A 0.99
C3 H3B 0.99
N41 C42 1.352(3)
N41 C45 1.393(3)
C42 N43 1.333(3)
N43 C44 1.388(3)
N43 C4 1.470(3)
C44 C45 1.338(3)
C44 H44 0.95
C45 H45 0.95
C4 H4A 0.99
C4 H4B 0.99
P1 C121 1.812(3)
P1 C131 1.816(2)
P1 C111 1.831(2)
C111 C112 1.380(4)
C111 C116 1.396(3)
C112 C113 1.391(4)
C112 H112 0.95
C113 C114 1.376(5)
C113 H113 0.95
C114 C115 1.393(5)
C114 H114 0.95
C115 C116 1.380(4)
C115 H115 0.95
C116 H116 0.95
C121 C122 1.385(4)
C121 C126 1.413(4)
C122 C123 1.404(5)
C122 H122 0.95
C123 C124 1.406(7)
C123 H123 0.95
C124 C125 1.366(7)
C124 H124 0.95
C125 C126 1.381(4)
C125 H125 0.95
C126 H126 0.95
C131 C132 1.394(3)
C131 C136 1.398(3)
C132 C133 1.390(4)
C132 H132 0.95
C133 C134 1.381(4)
C133 H133 0.95
C134 C135 1.394(4)
C134 H134 0.95
C135 C136 1.383(4)
C135 H135 0.95
C136 H136 0.95
B2 C241 1.642(3)
B2 C211 1.647(3)
B2 C231 1.650(3)
B2 C221 1.654(3)
C211 C212 1.405(3)
C211 C216 1.405(3)
C212 C213 1.399(3)
C212 H212 0.95
C213 C214 1.389(4)
C213 H213 0.95
C214 C215 1.392(4)
C214 H214 0.95
C215 C216 1.390(3)
C215 H215 0.95
C216 H216 0.95
C221 C222 1.399(3)
C221 C226 1.412(3)
C222 C223 1.398(3)
C222 H222 0.95
C223 C224 1.386(3)
C223 H223 0.95
C224 C225 1.390(4)
C224 H224 0.95
C225 C226 1.393(3)
C225 H225 0.95
C226 H226 0.95
C231 C232 1.404(3)
C231 C236 1.411(3)
C232 C233 1.396(3)
C232 H232 0.95
C233 C234 1.390(4)
C233 H233 0.95
C234 C235 1.387(4)
C234 H234 0.95
C235 C236 1.394(3)
C235 H235 0.95
C236 H236 0.95
C241 C246 1.404(3)
C241 C242 1.413(3)
C242 C243 1.391(3)
C242 H242 0.95
C243 C244 1.384(4)
C243 H243 0.95
C244 C245 1.383(4)
C244 H244 0.95
C245 C246 1.396(4)
C245 H245 0.95
C246 H246 0.95
Cl11 C01 1.754(4)
Cl12 C01 1.764(3)
C01 H01A 0.99
C01 H01B 0.99
Cl21 C02 1.702(5)
Cl22 C02 1.709(6)
C02 H02A 0.99
C02 H02B 0.99
